data_7701036
loop_
_publ_author_name
'Liu, Meifang'
'Han, Yi'
'Yuan, Wei'
'Guo, Changxiang'
'Shi, Shiling'
'Liu, Xia'
'Chen, Yulan'

_publ_section_title
;
 Fluorescent BF<sub>2</sub> complexes of pyridyl-isoindoline-1-ones:
 synthesis, characterization and their distinct response to mechanical
 force.
;
_journal_issue 39
_journal_name_full 'Dalton transactions (Cambridge, England : 2003)'
_journal_page_first 14626
_journal_page_last 14631
_journal_paper_doi 10.1039/c9dt02852h
_journal_volume 48
_journal_year 2019
_chemical_formula_moiety 'C40 H27 B F2 N2 O, C4 H8 O2'
_chemical_formula_sum 'C44 H35 B F2 N2 O3'
_chemical_formula_weight 688.55
_space_group_crystal_system triclinic
_space_group_IT_number 2
_space_group_name_Hall '-P 1'
_space_group_name_H-M_alt 'P -1'
_symmetry_space_group_name_Hall '-P 1'
_symmetry_space_group_name_H-M 'P -1'
_atom_sites_solution_hydrogens geom
_atom_sites_solution_primary direct
_audit_creation_date 2018-09-18
_audit_creation_method
;
Olex2 1.2
(compiled 2018.05.29 svn.r3508 for OlexSys, GUI svn.r5506)
;
_audit_update_record
;
2019-01-02 deposited with the CCDC.    2019-08-27 downloaded from the CCDC.
;
_cell_angle_alpha 88.40(3)
_cell_angle_beta 84.21(3)
_cell_angle_gamma 77.10(3)
_cell_formula_units_Z 2
_cell_length_a 10.517(2)
_cell_length_b 11.328(2)
_cell_length_c 15.112(3)
_cell_measurement_reflns_used 4100
_cell_measurement_temperature 113(2)
_cell_measurement_theta_max 27.8704
_cell_measurement_theta_min 1.3544
_cell_volume 1746.0(6)
_computing_cell_refinement crystalclear
_computing_data_collection crystalclear
_computing_data_reduction crystalclear
_computing_molecular_graphics 'Olex2 (Dolomanov et al., 2009)'
_computing_publication_material 'Olex2 (Dolomanov et al., 2009)'
_computing_structure_refinement 'ShelXL (Sheldrick, 2015)'
_computing_structure_solution 'ShelXS (Sheldrick, 2008)'
_diffrn_ambient_temperature 113.15
_diffrn_measured_fraction_theta_full 0.997
_diffrn_measured_fraction_theta_max 0.993
_diffrn_measurement_device_type 'rigaku saturn'
_diffrn_measurement_method '\w scans'
_diffrn_radiation_monochromator CONFOCAL
_diffrn_radiation_type MoK\a
_diffrn_radiation_wavelength 0.71073
_diffrn_reflns_av_R_equivalents 0.0647
_diffrn_reflns_av_unetI/netI 0.0965
_diffrn_reflns_Laue_measured_fraction_full 0.997
_diffrn_reflns_Laue_measured_fraction_max 0.993
_diffrn_reflns_limit_h_max 13
_diffrn_reflns_limit_h_min -13
_diffrn_reflns_limit_k_max 14
_diffrn_reflns_limit_k_min -14
_diffrn_reflns_limit_l_max 19
_diffrn_reflns_limit_l_min -19
_diffrn_reflns_number 20978
_diffrn_reflns_point_group_measured_fraction_full 0.997
_diffrn_reflns_point_group_measured_fraction_max 0.993
_diffrn_reflns_theta_full 25.242
_diffrn_reflns_theta_max 27.842
_diffrn_reflns_theta_min 1.354
_exptl_absorpt_coefficient_mu 0.089
_exptl_absorpt_correction_T_max 1.0000
_exptl_absorpt_correction_T_min 0.7561
_exptl_absorpt_correction_type multi-scan
_exptl_absorpt_process_details crystalclear
_exptl_crystal_colour colourless
_exptl_crystal_colour_primary colourless
_exptl_crystal_density_diffrn 1.310
_exptl_crystal_description prism
_exptl_crystal_F_000 720
_exptl_crystal_size_max 0.2
_exptl_crystal_size_mid 0.18
_exptl_crystal_size_min 0.12
_refine_diff_density_max 0.298
_refine_diff_density_min -0.348
_refine_diff_density_rms 0.068
_refine_ls_extinction_method none
_refine_ls_goodness_of_fit_ref 0.931
_refine_ls_hydrogen_treatment constr
_refine_ls_matrix_type full
_refine_ls_number_parameters 471
_refine_ls_number_reflns 8243
_refine_ls_number_restraints 0
_refine_ls_restrained_S_all 0.931
_refine_ls_R_factor_all 0.1013
_refine_ls_R_factor_gt 0.0561
_refine_ls_shift/su_max 0.001
_refine_ls_shift/su_mean 0.000
_refine_ls_structure_factor_coef Fsqd
_refine_ls_weighting_details 'w=1/[\s^2^(Fo^2^)+(0.0676P)^2^] where P=(Fo^2^+2Fc^2^)/3'
_refine_ls_weighting_scheme calc
_refine_ls_wR_factor_gt 0.1219
_refine_ls_wR_factor_ref 0.1477
_reflns_Friedel_coverage 0.000
_reflns_number_gt 4464
_reflns_number_total 8243
_reflns_threshold_expression 'I > 2\s(I)'
_cod_data_source_file c9dt02852h2.cif
_cod_data_source_block shelxl
_cod_depositor_comments 'Adding full bibliography for 7701036.cif.'
_cod_original_cell_volume 1746.1(6)
_cod_database_code 7701036
_shelx_shelxl_version_number 2018/3
_shelx_space_group_comment
;
The symmetry employed for this shelxl refinement is uniquely defined
by the following loop, which should always be used as a source of
symmetry information in preference to the above space-group names.
They are only intended as comments.
;
_shelx_estimated_absorpt_t_max 0.989
_shelx_estimated_absorpt_t_min 0.982
_olex2_refinement_description
;
1. Fixed Uiso
 At 1.2 times of:
  All C(H) groups, All C(H,H) groups
 At 1.5 times of:
  All C(H,H,H) groups
2.a Secondary CH2 refined with riding coordinates:
 C43(H43A,H43B)
2.b Aromatic/amide H refined with riding coordinates:
 C1(H1), C2(H2), C3(H3), C4(H4), C5(H5), C9(H9), C10(H10), C11(H11), C12(H12),
 C13(H13), C16(H16), C17(H17), C18(H18), C19(H19), C20(H20), C22(H22), C23(H23),
  C25(H25), C26(H26), C28(H28), C29(H29), C31(H31), C32(H32), C35(H35),
 C36(H36), C37(H37), C38(H38)
2.c Idealised Me refined as rotating group:
 C41(H41A,H41B,H41C), C44(H44A,H44B,H44C)
;
_olex2_submission_special_instructions 'No special instructions were received'

loop_
_space_group_symop_operation_xyz
'x, y, z'
'-x, -y, -z'

loop_
_atom_site_label
_atom_site_type_symbol
_atom_site_fract_x
_atom_site_fract_y
_atom_site_fract_z
_atom_site_U_iso_or_equiv
_atom_site_adp_type
_atom_site_occupancy
_atom_site_site_symmetry_order
_atom_site_calc_flag
_atom_site_refinement_flags_posn
F1 F 0.48038(12) 0.26245(11) 0.01482(8) 0.0361(3) Uani 1 1 d .
F2 F 0.61376(13) 0.26892(11) 0.12279(8) 0.0360(3) Uani 1 1 d .
O1 O 0.76184(16) 0.30419(13) -0.06879(10) 0.0364(4) Uani 1 1 d .
N1 N 0.52666(16) 0.09166(14) 0.11445(10) 0.0219(4) Uani 1 1 d .
N2 N 0.70012(16) 0.13561(14) -0.00214(11) 0.0228(4) Uani 1 1 d .
B1 B 0.5814(2) 0.1965(2) 0.05959(16) 0.0265(5) Uani 1 1 d .
C1 C -0.2346(2) 0.3532(2) 0.69957(14) 0.0312(5) Uani 1 1 d .
H1 H -0.175270 0.296854 0.731959 0.037 Uiso 1 1 calc R
C2 C -0.3501(2) 0.4185(2) 0.74328(15) 0.0380(6) Uani 1 1 d .
H2 H -0.370112 0.405894 0.805061 0.046 Uiso 1 1 calc R
C3 C -0.4363(2) 0.5019(2) 0.69698(17) 0.0403(6) Uani 1 1 d .
H3 H -0.515464 0.546486 0.726906 0.048 Uiso 1 1 calc R
C4 C -0.4071(2) 0.5202(2) 0.60718(16) 0.0383(6) Uani 1 1 d .
H4 H -0.466016 0.577853 0.575423 0.046 Uiso 1 1 calc R
C5 C -0.2918(2) 0.45452(19) 0.56333(15) 0.0320(5) Uani 1 1 d .
H5 H -0.272366 0.467863 0.501604 0.038 Uiso 1 1 calc R
C6 C -0.2043(2) 0.36930(18) 0.60853(14) 0.0267(5) Uani 1 1 d .
C7 C -0.0799(2) 0.29976(19) 0.56045(13) 0.0269(5) Uani 1 1 d .
C8 C 0.0444(2) 0.30316(19) 0.59934(13) 0.0254(5) Uani 1 1 d .
C9 C 0.0646(2) 0.4127(2) 0.62935(14) 0.0326(5) Uani 1 1 d .
H9 H -0.002279 0.484260 0.626855 0.039 Uiso 1 1 calc R
C10 C 0.1821(2) 0.4177(2) 0.66291(15) 0.0384(6) Uani 1 1 d .
H10 H 0.195491 0.492967 0.681716 0.046 Uiso 1 1 calc R
C11 C 0.2789(2) 0.3142(2) 0.66896(15) 0.0398(6) Uani 1 1 d .
H11 H 0.359326 0.317940 0.691062 0.048 Uiso 1 1 calc R
C12 C 0.2579(2) 0.2045(2) 0.64249(15) 0.0363(6) Uani 1 1 d .
H12 H 0.322948 0.132313 0.648313 0.044 Uiso 1 1 calc R
C13 C 0.1428(2) 0.1996(2) 0.60775(14) 0.0295(5) Uani 1 1 d .
H13 H 0.130387 0.123901 0.589134 0.035 Uiso 1 1 calc R
C14 C -0.0823(2) 0.23895(18) 0.48437(14) 0.0253(5) Uani 1 1 d .
C15 C -0.2064(2) 0.21346(18) 0.45670(13) 0.0248(5) Uani 1 1 d .
C16 C -0.2896(2) 0.1636(2) 0.51652(15) 0.0305(5) Uani 1 1 d .
H16 H -0.271324 0.152541 0.576868 0.037 Uiso 1 1 calc R
C17 C -0.3982(2) 0.1297(2) 0.48999(17) 0.0386(6) Uani 1 1 d .
H17 H -0.453931 0.096193 0.532050 0.046 Uiso 1 1 calc R
C18 C -0.4259(2) 0.1445(2) 0.40252(17) 0.0403(6) Uani 1 1 d .
H18 H -0.499913 0.120237 0.384096 0.048 Uiso 1 1 calc R
C19 C -0.3453(2) 0.1950(2) 0.34161(16) 0.0368(6) Uani 1 1 d .
H19 H -0.364796 0.206878 0.281537 0.044 Uiso 1 1 calc R
C20 C -0.2360(2) 0.22820(19) 0.36878(14) 0.0301(5) Uani 1 1 d .
H20 H -0.180336 0.261591 0.326570 0.036 Uiso 1 1 calc R
C21 C 0.0370(2) 0.19086(18) 0.42230(13) 0.0244(5) Uani 1 1 d .
C22 C 0.0507(2) 0.07994(18) 0.37999(14) 0.0272(5) Uani 1 1 d .
H22 H -0.013507 0.033399 0.394091 0.033 Uiso 1 1 calc R
C23 C 0.1557(2) 0.03654(18) 0.31799(13) 0.0246(5) Uani 1 1 d .
H23 H 0.162277 -0.039069 0.290206 0.030 Uiso 1 1 calc R
C24 C 0.25195(19) 0.10178(18) 0.29567(13) 0.0225(4) Uani 1 1 d .
C25 C 0.2388(2) 0.21320(18) 0.33797(13) 0.0250(5) Uani 1 1 d .
H25 H 0.302956 0.259763 0.323743 0.030 Uiso 1 1 calc R
C26 C 0.1341(2) 0.25603(18) 0.39992(13) 0.0243(5) Uani 1 1 d .
H26 H 0.127866 0.331395 0.427982 0.029 Uiso 1 1 calc R
C27 C 0.36431(19) 0.05418(18) 0.22941(13) 0.0227(4) Uani 1 1 d .
C28 C 0.4173(2) -0.07090(18) 0.21879(13) 0.0261(5) Uani 1 1 d .
H28 H 0.380388 -0.127521 0.254489 0.031 Uiso 1 1 calc R
C29 C 0.5217(2) -0.11106(18) 0.15718(13) 0.0266(5) Uani 1 1 d .
H29 H 0.556296 -0.195585 0.150263 0.032 Uiso 1 1 calc R
C30 C 0.57800(19) -0.02948(17) 0.10438(13) 0.0224(4) Uani 1 1 d .
C31 C 0.4222(2) 0.13070(18) 0.17507(13) 0.0236(4) Uani 1 1 d .
H31 H 0.387231 0.215394 0.180217 0.028 Uiso 1 1 calc R
C32 C 0.6907(2) -0.06869(18) 0.04169(13) 0.0245(5) Uani 1 1 d .
H32 H 0.726219 -0.152981 0.034156 0.029 Uiso 1 1 calc R
C33 C 0.74752(19) 0.01066(18) -0.00678(13) 0.0221(4) Uani 1 1 d .
C34 C 0.86897(19) -0.01280(18) -0.06752(13) 0.0233(4) Uani 1 1 d .
C35 C 0.9582(2) -0.12000(19) -0.09136(14) 0.0285(5) Uani 1 1 d .
H35 H 0.944062 -0.196160 -0.070047 0.034 Uiso 1 1 calc R
C36 C 1.0692(2) -0.1115(2) -0.14767(14) 0.0312(5) Uani 1 1 d .
H36 H 1.131987 -0.183154 -0.165206 0.037 Uiso 1 1 calc R
C37 C 1.0893(2) 0.0003(2) -0.17858(14) 0.0329(5) Uani 1 1 d .
H37 H 1.165222 0.003122 -0.217616 0.040 Uiso 1 1 calc R
C38 C 1.0014(2) 0.1080(2) -0.15396(14) 0.0307(5) Uani 1 1 d .
H38 H 1.016617 0.184373 -0.173932 0.037 Uiso 1 1 calc R
C39 C 0.8902(2) 0.09850(19) -0.09874(13) 0.0256(5) Uani 1 1 d .
C40 C 0.7808(2) 0.19496(19) -0.05770(13) 0.0269(5) Uani 1 1 d .
O2 O 0.83233(19) 0.66518(15) 0.09968(13) 0.0554(5) Uani 1 1 d .
O3 O 0.93433(16) 0.47327(13) 0.12115(10) 0.0363(4) Uani 1 1 d .
C41 C 0.7102(2) 0.5097(2) 0.10266(18) 0.0461(7) Uani 1 1 d .
H41A H 0.635516 0.575896 0.092026 0.069 Uiso 1 1 calc GR
H41B H 0.691001 0.469219 0.158990 0.069 Uiso 1 1 calc GR
H41C H 0.725729 0.451264 0.053980 0.069 Uiso 1 1 calc GR
C42 C 0.8295(2) 0.5595(2) 0.10720(15) 0.0350(6) Uani 1 1 d .
C43 C 1.0555(2) 0.5154(2) 0.12608(17) 0.0393(6) Uani 1 1 d .
H43A H 1.045871 0.569821 0.177590 0.047 Uiso 1 1 calc R
H43B H 1.075102 0.560637 0.071309 0.047 Uiso 1 1 calc R
C44 C 1.1638(3) 0.4065(2) 0.13606(19) 0.0517(7) Uani 1 1 d .
H44A H 1.140893 0.359600 0.188382 0.078 Uiso 1 1 calc GR
H44B H 1.244909 0.432460 0.143469 0.078 Uiso 1 1 calc GR
H44C H 1.176523 0.356017 0.082868 0.078 Uiso 1 1 calc GR

loop_
_atom_site_aniso_label
_atom_site_aniso_U_11
_atom_site_aniso_U_22
_atom_site_aniso_U_33
_atom_site_aniso_U_23
_atom_site_aniso_U_13
_atom_site_aniso_U_12
F1 0.0273(7) 0.0361(7) 0.0405(8) 0.0069(6) -0.0023(6) 0.0007(6)
F2 0.0425(8) 0.0360(7) 0.0327(7) -0.0091(6) 0.0044(6) -0.0179(6)
O1 0.0397(10) 0.0297(9) 0.0394(10) 0.0033(7) 0.0023(8) -0.0099(7)
N1 0.0194(9) 0.0249(9) 0.0208(9) -0.0003(7) -0.0022(7) -0.0037(7)
N2 0.0226(9) 0.0235(9) 0.0216(9) 0.0001(7) -0.0006(7) -0.0044(7)
B1 0.0257(13) 0.0262(13) 0.0270(13) -0.0003(10) -0.0015(10) -0.0048(10)
C1 0.0297(13) 0.0374(13) 0.0265(12) -0.0017(9) -0.0017(9) -0.0075(10)
C2 0.0379(15) 0.0504(15) 0.0265(13) -0.0076(11) 0.0071(11) -0.0147(12)
C3 0.0296(13) 0.0454(15) 0.0415(15) -0.0102(11) 0.0081(11) -0.0026(11)
C4 0.0330(14) 0.0385(14) 0.0400(15) -0.0028(11) -0.0027(11) -0.0012(11)
C5 0.0328(13) 0.0344(13) 0.0259(12) -0.0011(9) -0.0007(10) -0.0022(10)
C6 0.0251(12) 0.0299(12) 0.0252(11) -0.0034(9) -0.0009(9) -0.0065(9)
C7 0.0265(12) 0.0313(12) 0.0229(11) 0.0005(9) -0.0004(9) -0.0073(9)
C8 0.0226(11) 0.0334(12) 0.0209(11) -0.0013(9) 0.0004(8) -0.0084(9)
C9 0.0344(13) 0.0316(12) 0.0320(13) -0.0030(9) -0.0037(10) -0.0072(10)
C10 0.0439(15) 0.0433(14) 0.0337(13) -0.0061(11) -0.0084(11) -0.0189(12)
C11 0.0300(13) 0.0575(16) 0.0368(14) 0.0001(11) -0.0080(10) -0.0180(12)
C12 0.0276(13) 0.0418(14) 0.0387(14) 0.0020(11) -0.0062(10) -0.0051(10)
C13 0.0251(12) 0.0334(12) 0.0306(12) -0.0002(9) -0.0024(9) -0.0078(9)
C14 0.0219(11) 0.0299(11) 0.0242(11) 0.0002(9) -0.0022(9) -0.0065(9)
C15 0.0195(11) 0.0276(11) 0.0257(11) -0.0060(9) -0.0002(9) -0.0023(9)
C16 0.0244(12) 0.0390(13) 0.0283(12) -0.0017(10) -0.0007(9) -0.0079(10)
C17 0.0261(13) 0.0458(15) 0.0457(15) -0.0009(11) -0.0022(11) -0.0125(11)
C18 0.0238(13) 0.0439(15) 0.0552(17) -0.0094(12) -0.0127(11) -0.0071(11)
C19 0.0340(14) 0.0434(14) 0.0310(13) -0.0080(10) -0.0118(10) 0.0005(11)
C20 0.0251(12) 0.0390(13) 0.0247(12) -0.0043(9) -0.0009(9) -0.0039(10)
C21 0.0209(11) 0.0277(11) 0.0234(11) -0.0003(8) -0.0016(8) -0.0029(9)
C22 0.0230(11) 0.0290(11) 0.0310(12) -0.0013(9) 0.0008(9) -0.0100(9)
C23 0.0229(11) 0.0266(11) 0.0253(11) -0.0034(8) -0.0041(9) -0.0062(9)
C24 0.0189(11) 0.0280(11) 0.0194(10) 0.0004(8) -0.0026(8) -0.0020(8)
C25 0.0213(11) 0.0287(11) 0.0263(11) 0.0012(9) -0.0030(9) -0.0082(9)
C26 0.0239(11) 0.0256(11) 0.0233(11) -0.0029(8) -0.0024(9) -0.0049(9)
C27 0.0184(11) 0.0291(11) 0.0206(10) -0.0015(8) -0.0035(8) -0.0045(8)
C28 0.0283(12) 0.0265(11) 0.0239(11) 0.0023(8) -0.0004(9) -0.0081(9)
C29 0.0303(12) 0.0225(11) 0.0258(11) 0.0000(8) -0.0006(9) -0.0044(9)
C30 0.0210(11) 0.0245(11) 0.0214(11) -0.0024(8) -0.0040(8) -0.0028(8)
C31 0.0200(11) 0.0259(11) 0.0235(11) -0.0020(8) -0.0012(8) -0.0019(8)
C32 0.0235(11) 0.0243(11) 0.0250(11) -0.0038(8) -0.0023(9) -0.0032(9)
C33 0.0195(11) 0.0272(11) 0.0195(10) -0.0016(8) -0.0041(8) -0.0037(8)
C34 0.0200(11) 0.0312(11) 0.0191(10) -0.0034(8) -0.0035(8) -0.0055(9)
C35 0.0265(12) 0.0330(12) 0.0270(12) -0.0060(9) -0.0039(9) -0.0074(9)
C36 0.0228(12) 0.0424(13) 0.0263(12) -0.0087(10) -0.0024(9) -0.0022(10)
C37 0.0215(12) 0.0520(15) 0.0263(12) -0.0073(10) 0.0004(9) -0.0104(10)
C38 0.0289(12) 0.0404(13) 0.0249(12) -0.0013(9) -0.0008(9) -0.0129(10)
C39 0.0241(11) 0.0322(12) 0.0213(11) -0.0043(9) -0.0028(9) -0.0070(9)
C40 0.0284(12) 0.0306(12) 0.0228(11) -0.0005(9) -0.0033(9) -0.0082(9)
O2 0.0590(12) 0.0288(10) 0.0822(14) 0.0087(9) -0.0250(10) -0.0111(8)
O3 0.0374(10) 0.0290(9) 0.0435(10) 0.0009(7) -0.0042(8) -0.0094(7)
C41 0.0369(15) 0.0468(15) 0.0555(17) -0.0073(12) -0.0019(13) -0.0119(12)
C42 0.0404(15) 0.0304(13) 0.0338(13) -0.0015(10) -0.0020(11) -0.0073(11)
C43 0.0385(14) 0.0384(14) 0.0433(15) -0.0052(11) -0.0057(11) -0.0119(11)
C44 0.0455(17) 0.0463(16) 0.0646(19) -0.0031(13) -0.0154(14) -0.0084(13)

loop_
_atom_type_symbol
_atom_type_description
_atom_type_scat_dispersion_real
_atom_type_scat_dispersion_imag
_atom_type_scat_source
C C 0.0033 0.0016 'International Tables Vol C Tables 4.2.6.8 and 6.1.1.4'
H H 0.0000 0.0000 'International Tables Vol C Tables 4.2.6.8 and 6.1.1.4'
B B 0.0013 0.0007 'International Tables Vol C Tables 4.2.6.8 and 6.1.1.4'
F F 0.0171 0.0103 'International Tables Vol C Tables 4.2.6.8 and 6.1.1.4'
N N 0.0061 0.0033 'International Tables Vol C Tables 4.2.6.8 and 6.1.1.4'
O O 0.0106 0.0060 'International Tables Vol C Tables 4.2.6.8 and 6.1.1.4'

loop_
_geom_angle_atom_site_label_1
_geom_angle_atom_site_label_2
_geom_angle_atom_site_label_3
_geom_angle
C30 N1 B1 124.86(16)
C31 N1 B1 115.38(16)
C31 N1 C30 119.75(17)
C33 N2 B1 123.63(17)
C33 N2 C40 110.41(16)
C40 N2 B1 125.87(17)
F1 B1 F2 109.93(18)
F1 B1 N1 107.32(18)
F1 B1 N2 113.25(18)
F2 B1 N1 105.93(17)
F2 B1 N2 112.37(19)
N2 B1 N1 107.62(16)
C2 C1 H1 119.6
C2 C1 C6 120.8(2)
C6 C1 H1 119.6
C1 C2 H2 120.0
C3 C2 C1 120.0(2)
C3 C2 H2 120.0
C2 C3 H3 120.0
C4 C3 C2 120.0(2)
C4 C3 H3 120.0
C3 C4 H4 120.0
C3 C4 C5 120.1(2)
C5 C4 H4 120.0
C4 C5 H5 119.5
C4 C5 C6 120.9(2)
C6 C5 H5 119.5
C1 C6 C7 121.5(2)
C5 C6 C1 118.20(19)
C5 C6 C7 120.31(19)
C8 C7 C6 116.63(17)
C14 C7 C6 120.6(2)
C14 C7 C8 122.77(18)
C9 C8 C7 120.1(2)
C13 C8 C7 122.15(19)
C13 C8 C9 117.8(2)
C8 C9 H9 119.7
C10 C9 C8 120.6(2)
C10 C9 H9 119.7
C9 C10 H10 119.8
C11 C10 C9 120.4(2)
C11 C10 H10 119.8
C10 C11 H11 120.3
C10 C11 C12 119.4(2)
C12 C11 H11 120.3
C11 C12 H12 119.9
C13 C12 C11 120.3(2)
C13 C12 H12 119.9
C8 C13 H13 119.3
C12 C13 C8 121.5(2)
C12 C13 H13 119.3
C7 C14 C15 122.11(18)
C7 C14 C21 123.5(2)
C21 C14 C15 114.39(17)
C16 C15 C14 120.72(19)
C16 C15 C20 117.8(2)
C20 C15 C14 121.23(19)
C15 C16 H16 119.3
C17 C16 C15 121.4(2)
C17 C16 H16 119.3
C16 C17 H17 119.9
C18 C17 C16 120.1(2)
C18 C17 H17 119.9
C17 C18 H18 120.1
C17 C18 C19 119.7(2)
C19 C18 H18 120.1
C18 C19 H19 120.1
C18 C19 C20 119.7(2)
C20 C19 H19 120.1
C15 C20 H20 119.4
C19 C20 C15 121.2(2)
C19 C20 H20 119.4
C22 C21 C14 119.92(19)
C22 C21 C26 117.40(18)
C26 C21 C14 122.57(18)
C21 C22 H22 119.3
C23 C22 C21 121.36(19)
C23 C22 H22 119.3
C22 C23 H23 119.5
C22 C23 C24 121.10(19)
C24 C23 H23 119.5
C23 C24 C25 117.82(18)
C23 C24 C27 120.62(18)
C25 C24 C27 121.56(19)
C24 C25 H25 119.5
C26 C25 C24 120.92(19)
C26 C25 H25 119.5
C21 C26 H26 119.3
C25 C26 C21 121.41(19)
C25 C26 H26 119.3
C28 C27 C24 122.06(18)
C31 C27 C24 121.28(18)
C31 C27 C28 116.67(18)
C27 C28 H28 119.9
C29 C28 C27 120.20(19)
C29 C28 H28 119.9
C28 C29 H29 119.6
C28 C29 C30 120.90(19)
C30 C29 H29 119.6
N1 C30 C29 118.97(18)
N1 C30 C32 118.85(18)
C29 C30 C32 122.15(18)
N1 C31 C27 123.50(18)
N1 C31 H31 118.2
C27 C31 H31 118.2
C30 C32 H32 119.1
C33 C32 C30 121.89(19)
C33 C32 H32 119.1
N2 C33 C34 107.74(17)
C32 C33 N2 123.12(18)
C32 C33 C34 129.04(18)
C35 C34 C33 131.26(19)
C35 C34 C39 121.08(19)
C39 C34 C33 107.59(17)
C34 C35 H35 121.3
C34 C35 C36 117.5(2)
C36 C35 H35 121.3
C35 C36 H36 119.5
C37 C36 C35 121.0(2)
C37 C36 H36 119.5
C36 C37 H37 119.1
C36 C37 C38 121.9(2)
C38 C37 H37 119.1
C37 C38 H38 121.6
C39 C38 C37 116.7(2)
C39 C38 H38 121.6
C34 C39 C40 107.81(17)
C38 C39 C34 121.87(19)
C38 C39 C40 130.2(2)
O1 C40 N2 125.03(19)
O1 C40 C39 128.5(2)
N2 C40 C39 106.42(17)
C42 O3 C43 115.21(17)
H41A C41 H41B 109.5
H41A C41 H41C 109.5
H41B C41 H41C 109.5
C42 C41 H41A 109.5
C42 C41 H41B 109.5
C42 C41 H41C 109.5
O2 C42 O3 123.0(2)
O2 C42 C41 124.9(2)
O3 C42 C41 112.1(2)
O3 C43 H43A 110.1
O3 C43 H43B 110.1
O3 C43 C44 107.85(19)
H43A C43 H43B 108.4
C44 C43 H43A 110.1
C44 C43 H43B 110.1
C43 C44 H44A 109.5
C43 C44 H44B 109.5
C43 C44 H44C 109.5
H44A C44 H44B 109.5
H44A C44 H44C 109.5
H44B C44 H44C 109.5

loop_
_geom_bond_atom_site_label_1
_geom_bond_atom_site_label_2
_geom_bond_distance
F1 B1 1.381(3)
F2 B1 1.391(3)
O1 C40 1.218(2)
N1 B1 1.608(3)
N1 C30 1.365(2)
N1 C31 1.358(2)
N2 B1 1.524(3)
N2 C33 1.393(2)
N2 C40 1.399(3)
C1 H1 0.9500
C1 C2 1.387(3)
C1 C6 1.397(3)
C2 H2 0.9500
C2 C3 1.382(3)
C3 H3 0.9500
C3 C4 1.381(3)
C4 H4 0.9500
C4 C5 1.387(3)
C5 H5 0.9500
C5 C6 1.393(3)
C6 C7 1.497(3)
C7 C8 1.495(3)
C7 C14 1.362(3)
C8 C9 1.400(3)
C8 C13 1.392(3)
C9 H9 0.9500
C9 C10 1.395(3)
C10 H10 0.9500
C10 C11 1.378(3)
C11 H11 0.9500
C11 C12 1.386(3)
C12 H12 0.9500
C12 C13 1.379(3)
C13 H13 0.9500
C14 C15 1.498(3)
C14 C21 1.496(3)
C15 C16 1.391(3)
C15 C20 1.392(3)
C16 H16 0.9500
C16 C17 1.382(3)
C17 H17 0.9500
C17 C18 1.380(3)
C18 H18 0.9500
C18 C19 1.387(3)
C19 H19 0.9500
C19 C20 1.389(3)
C20 H20 0.9500
C21 C22 1.398(3)
C21 C26 1.399(3)
C22 H22 0.9500
C22 C23 1.384(3)
C23 H23 0.9500
C23 C24 1.391(3)
C24 C25 1.404(3)
C24 C27 1.482(3)
C25 H25 0.9500
C25 C26 1.380(3)
C26 H26 0.9500
C27 C28 1.409(3)
C27 C31 1.375(3)
C28 H28 0.9500
C28 C29 1.369(3)
C29 H29 0.9500
C29 C30 1.396(3)
C30 C32 1.436(3)
C31 H31 0.9500
C32 H32 0.9500
C32 C33 1.348(3)
C33 C34 1.473(3)
C34 C35 1.390(3)
C34 C39 1.390(3)
C35 H35 0.9500
C35 C36 1.393(3)
C36 H36 0.9500
C36 C37 1.390(3)
C37 H37 0.9500
C37 C38 1.391(3)
C38 H38 0.9500
C38 C39 1.390(3)
C39 C40 1.495(3)
O2 C42 1.206(3)
O3 C42 1.330(3)
O3 C43 1.466(3)
C41 H41A 0.9800
C41 H41B 0.9800
C41 H41C 0.9800
C41 C42 1.495(3)
C43 H43A 0.9900
C43 H43B 0.9900
C43 C44 1.496(3)
C44 H44A 0.9800
C44 H44B 0.9800
C44 H44C 0.9800

loop_
_geom_torsion_atom_site_label_1
_geom_torsion_atom_site_label_2
_geom_torsion_atom_site_label_3
_geom_torsion_atom_site_label_4
_geom_torsion
N1 C30 C32 C33 0.5(3)
N2 C33 C34 C35 175.9(2)
N2 C33 C34 C39 -0.9(2)
B1 N1 C30 C29 179.28(19)
B1 N1 C30 C32 1.2(3)
B1 N1 C31 C27 -178.47(19)
B1 N2 C33 C32 1.6(3)
B1 N2 C33 C34 -175.12(18)
B1 N2 C40 O1 -5.2(3)
B1 N2 C40 C39 175.00(19)
C1 C2 C3 C4 -0.1(4)
C1 C6 C7 C8 -52.1(3)
C1 C6 C7 C14 129.0(2)
C2 C1 C6 C5 1.4(3)
C2 C1 C6 C7 179.9(2)
C2 C3 C4 C5 0.4(4)
C3 C4 C5 C6 0.2(4)
C4 C5 C6 C1 -1.1(3)
C4 C5 C6 C7 -179.6(2)
C5 C6 C7 C8 126.4(2)
C5 C6 C7 C14 -52.5(3)
C6 C1 C2 C3 -0.8(4)
C6 C7 C8 C9 -44.0(3)
C6 C7 C8 C13 135.5(2)
C6 C7 C14 C15 -14.7(3)
C6 C7 C14 C21 166.07(19)
C7 C8 C9 C10 -177.8(2)
C7 C8 C13 C12 179.0(2)
C7 C14 C15 C16 -49.0(3)
C7 C14 C15 C20 137.0(2)
C7 C14 C21 C22 142.8(2)
C7 C14 C21 C26 -41.2(3)
C8 C7 C14 C15 166.48(19)
C8 C7 C14 C21 -12.7(3)
C8 C9 C10 C11 -1.6(3)
C9 C8 C13 C12 -1.5(3)
C9 C10 C11 C12 -0.9(4)
C10 C11 C12 C13 2.1(3)
C11 C12 C13 C8 -0.9(3)
C13 C8 C9 C10 2.7(3)
C14 C7 C8 C9 134.9(2)
C14 C7 C8 C13 -45.6(3)
C14 C15 C16 C17 -174.2(2)
C14 C15 C20 C19 174.55(19)
C14 C21 C22 C23 175.89(19)
C14 C21 C26 C25 -175.61(18)
C15 C14 C21 C22 -36.5(3)
C15 C14 C21 C26 139.5(2)
C15 C16 C17 C18 0.3(3)
C16 C15 C20 C19 0.4(3)
C16 C17 C18 C19 -0.9(3)
C17 C18 C19 C20 1.2(3)
C18 C19 C20 C15 -1.0(3)
C20 C15 C16 C17 -0.1(3)
C21 C14 C15 C16 130.3(2)
C21 C14 C15 C20 -43.7(3)
C21 C22 C23 C24 0.2(3)
C22 C21 C26 C25 0.5(3)
C22 C23 C24 C25 -0.1(3)
C22 C23 C24 C27 179.78(18)
C23 C24 C25 C26 0.3(3)
C23 C24 C27 C28 -32.0(3)
C23 C24 C27 C31 148.1(2)
C24 C25 C26 C21 -0.5(3)
C24 C27 C28 C29 -179.56(19)
C24 C27 C31 N1 178.83(18)
C25 C24 C27 C28 147.9(2)
C25 C24 C27 C31 -32.0(3)
C26 C21 C22 C23 -0.4(3)
C27 C24 C25 C26 -179.60(18)
C27 C28 C29 C30 0.4(3)
C28 C27 C31 N1 -1.1(3)
C28 C29 C30 N1 -0.5(3)
C28 C29 C30 C32 177.52(19)
C29 C30 C32 C33 -177.5(2)
C30 N1 B1 F1 120.9(2)
C30 N1 B1 F2 -121.7(2)
C30 N1 B1 N2 -1.3(3)
C30 N1 C31 C27 1.0(3)
C30 C32 C33 N2 -1.9(3)
C30 C32 C33 C34 174.04(19)
C31 N1 B1 F1 -59.7(2)
C31 N1 B1 F2 57.7(2)
C31 N1 B1 N2 178.11(17)
C31 N1 C30 C29 -0.1(3)
C31 N1 C30 C32 -178.28(18)
C31 C27 C28 C29 0.4(3)
C32 C33 C34 C35 -0.6(4)
C32 C33 C34 C39 -177.3(2)
C33 N2 B1 F1 -118.5(2)
C33 N2 B1 F2 116.2(2)
C33 N2 B1 N1 0.0(3)
C33 N2 C40 O1 178.2(2)
C33 N2 C40 C39 -1.6(2)
C33 C34 C35 C36 -176.5(2)
C33 C34 C39 C38 176.38(19)
C33 C34 C39 C40 -0.1(2)
C34 C35 C36 C37 0.0(3)
C34 C39 C40 O1 -178.7(2)
C34 C39 C40 N2 1.0(2)
C35 C34 C39 C38 -0.8(3)
C35 C34 C39 C40 -177.24(18)
C35 C36 C37 C38 0.9(3)
C36 C37 C38 C39 -1.7(3)
C37 C38 C39 C34 1.6(3)
C37 C38 C39 C40 177.2(2)
C38 C39 C40 O1 5.2(4)
C38 C39 C40 N2 -175.1(2)
C39 C34 C35 C36 -0.1(3)
C40 N2 B1 F1 65.4(3)
C40 N2 B1 F2 -59.9(3)
C40 N2 B1 N1 -176.17(18)
C40 N2 C33 C32 178.3(2)
C40 N2 C33 C34 1.6(2)
C42 O3 C43 C44 -176.46(19)
C43 O3 C42 O2 -0.5(3)
C43 O3 C42 C41 179.79(19)
